data_7708789
loop_
_publ_author_name
'Zhong, Minling'
'Zhang, Jie'
'Lu, Zhenpin'
'Xie, Zuowei'

_publ_section_title
;
 Diboration of Alkenes and Alkynes with a Carborane-Fused Four-Membered
 Boracycle Bearing an Electron-Precise B-B Bond
;
_journal_name_full 'Dalton Transactions'
_journal_paper_doi 10.1039/D1DT03665C
_journal_year 2021
_chemical_formula_sum 'C12 H30 B12 Br2 S'
_chemical_formula_weight 495.96
_space_group_crystal_system monoclinic
_space_group_IT_number 9
_space_group_name_Hall 'C -2yc'
_space_group_name_H-M_alt 'C 1 c 1'
_atom_sites_solution_hydrogens geom
_audit_creation_method SHELXL-2018/3
_audit_update_record
;
2021-10-28 deposited with the CCDC.	2021-11-10 downloaded from the CCDC.
;
_cell_angle_alpha 90
_cell_angle_beta 114.1930(10)
_cell_angle_gamma 90
_cell_formula_units_Z 4
_cell_length_a 9.8716(5)
_cell_length_b 26.4281(15)
_cell_length_c 9.6977(5)
_cell_measurement_reflns_used 147
_cell_measurement_temperature 274(2)
_cell_measurement_theta_max 15
_cell_measurement_theta_min 15
_cell_volume 2307.8(2)
_computing_cell_refinement 'BRUKER D8VENTURE DIFFRACTOMETER'
_computing_data_collection 'BRUKER D8VENTURE DIFFRACTOMETER'
_computing_data_reduction 'BRUKER D8VENTURE DIFFRACTOMETER'
_computing_molecular_graphics 'BRUKER SHELXTL'
_computing_publication_material 'BRUKER SHELXTL'
_computing_structure_refinement 'SHELXL-2018/3 (Sheldrick, 2018)'
_computing_structure_solution 'SHELXT 2014/5 (Sheldrick, 2014)'
_diffrn_ambient_temperature 274(2)
_diffrn_measured_fraction_theta_full 0.998
_diffrn_measured_fraction_theta_max 0.998
_diffrn_measurement_device_type 'BRUKER D8VENTURE DIFFRACTOMETER'
_diffrn_measurement_method 'PHI & OMEGA SCAN'
_diffrn_radiation_type MoK\a
_diffrn_radiation_wavelength 0.71073
_diffrn_reflns_av_R_equivalents 0.0408
_diffrn_reflns_av_unetI/netI 0.0302
_diffrn_reflns_Laue_measured_fraction_full 0.998
_diffrn_reflns_Laue_measured_fraction_max 0.998
_diffrn_reflns_limit_h_max 11
_diffrn_reflns_limit_h_min -11
_diffrn_reflns_limit_k_max 31
_diffrn_reflns_limit_k_min -31
_diffrn_reflns_limit_l_max 11
_diffrn_reflns_limit_l_min -11
_diffrn_reflns_number 31876
_diffrn_reflns_point_group_measured_fraction_full 0.994
_diffrn_reflns_point_group_measured_fraction_max 0.994
_diffrn_reflns_theta_full 25.242
_diffrn_reflns_theta_max 25.248
_diffrn_reflns_theta_min 2.597
_exptl_absorpt_coefficient_mu 3.600
_exptl_absorpt_correction_T_max 0.7456
_exptl_absorpt_correction_T_min 0.3032
_exptl_absorpt_correction_type multi-scan
_exptl_absorpt_process_details
;
 SADABS 2016/2: Krause, L., Herbst-Irmer, R., Sheldrick G.M. & Stalke D.,
 J. Appl. Cryst. 48 (2015) 3-10
;
_exptl_crystal_colour colourless
_exptl_crystal_density_diffrn 1.427
_exptl_crystal_description block
_exptl_crystal_F_000 992
_exptl_crystal_size_max 0.500
_exptl_crystal_size_mid 0.400
_exptl_crystal_size_min 0.300
_refine_diff_density_max 0.313
_refine_diff_density_min -0.519
_refine_diff_density_rms 0.061
_refine_ls_abs_structure_details
;
 Flack x determined using 1889 quotients [(I+)-(I-)]/[(I+)+(I-)]
 (Parsons, Flack and Wagner, Acta Cryst. B69 (2013) 249-259).
;
_refine_ls_abs_structure_Flack 0.054(5)
_refine_ls_extinction_method none
_refine_ls_goodness_of_fit_ref 1.035
_refine_ls_hydrogen_treatment constr
_refine_ls_matrix_type full
_refine_ls_number_parameters 244
_refine_ls_number_reflns 4155
_refine_ls_number_restraints 2
_refine_ls_restrained_S_all 1.034
_refine_ls_R_factor_all 0.0289
_refine_ls_R_factor_gt 0.0273
_refine_ls_shift/su_max 0.001
_refine_ls_shift/su_mean 0.000
_refine_ls_structure_factor_coef Fsqd
_refine_ls_weighting_details 'w=1/[\s^2^(Fo^2^)+(0.0411P)^2^+1.3547P] where P=(Fo^2^+2Fc^2^)/3'
_refine_ls_weighting_scheme calc
_refine_ls_wR_factor_gt 0.0698
_refine_ls_wR_factor_ref 0.0708
_reflns_Friedel_coverage 0.985
_reflns_Friedel_fraction_full 0.990
_reflns_Friedel_fraction_max 0.990
_reflns_number_gt 4006
_reflns_number_total 4155
_reflns_threshold_expression 'I > 2\s(I)'
_cod_data_source_file d1dt03665c2.cif
_cod_data_source_block 5a
_cod_original_sg_symbol_H-M 'C c'
_cod_database_code 7708789
_shelx_shelxl_version_number 2018/3
_shelx_space_group_comment
;
The symmetry employed for this shelxl refinement is uniquely defined
by the following loop, which should always be used as a source of
symmetry information in preference to the above space-group names.
They are only intended as comments.
;
_shelx_estimated_absorpt_t_min 0.266
_shelx_estimated_absorpt_t_max 0.411

loop_
_space_group_symop_operation_xyz
'x, y, z'
'x, -y, z+1/2'
'x+1/2, y+1/2, z'
'x+1/2, -y+1/2, z+1/2'

loop_
_atom_site_label
_atom_site_type_symbol
_atom_site_fract_x
_atom_site_fract_y
_atom_site_fract_z
_atom_site_U_iso_or_equiv
_atom_site_adp_type
_atom_site_occupancy
_atom_site_site_symmetry_order
_atom_site_calc_flag
_atom_site_refinement_flags_posn
_atom_site_refinement_flags_adp
_atom_site_refinement_flags_occupancy
_atom_site_disorder_assembly
_atom_site_disorder_group
Br1 Br 0.70116(7) 0.37235(3) 0.35146(7) 0.0768(2) Uani 1 1 d . . . . .
Br2 Br 0.25500(4) 0.40575(2) 0.72061(4) 0.04487(14) Uani 1 1 d . . . . .
C1 C 0.6734(4) 0.38824(16) 0.6421(5) 0.0304(8) Uani 1 1 d . . . . .
C2 C 0.5579(4) 0.40563(14) 0.7180(4) 0.0273(8) Uani 1 1 d . . . . .
C11 C 0.4380(5) 0.34431(15) 0.4182(4) 0.0317(8) Uani 1 1 d . . . . .
C12 C 0.3925(5) 0.30622(17) 0.2878(5) 0.0401(10) Uani 1 1 d . . . . .
H12A H 0.481249 0.291829 0.283853 0.048 Uiso 1 1 calc R U . . .
H12B H 0.337106 0.278899 0.307264 0.048 Uiso 1 1 calc R U . . .
C13 C 0.2984(6) 0.3300(2) 0.1358(5) 0.0515(12) Uani 1 1 d . . . . .
H13A H 0.224831 0.351997 0.146896 0.062 Uiso 1 1 calc R U . . .
H13B H 0.361276 0.350606 0.103405 0.062 Uiso 1 1 calc R U . . .
C14 C 0.2200(7) 0.2906(3) 0.0153(7) 0.0714(18) Uani 1 1 d . . . . .
H14A H 0.162021 0.307265 -0.078496 0.107 Uiso 1 1 calc R U . . .
H14B H 0.292395 0.269174 0.002386 0.107 Uiso 1 1 calc R U . . .
H14C H 0.155991 0.270564 0.045864 0.107 Uiso 1 1 calc R U . . .
C15 C 0.3444(4) 0.35622(15) 0.4840(4) 0.0300(8) Uani 1 1 d . . . . .
C16 C 0.2005(5) 0.32797(19) 0.4458(6) 0.0450(11) Uani 1 1 d . . . . .
H16A H 0.162154 0.316386 0.341869 0.054 Uiso 1 1 calc R U . . .
H16B H 0.127496 0.350360 0.456457 0.054 Uiso 1 1 calc R U . . .
C17 C 0.2272(7) 0.2825(2) 0.5522(8) 0.0622(15) Uani 1 1 d . . . . .
H17A H 0.291388 0.258341 0.532707 0.075 Uiso 1 1 calc R U . . .
H17B H 0.277443 0.293768 0.656078 0.075 Uiso 1 1 calc R U . . .
C18 C 0.0825(10) 0.2566(3) 0.5310(12) 0.097(3) Uani 1 1 d . . . . .
H18A H 0.103152 0.228393 0.598978 0.145 Uiso 1 1 calc R U . . .
H18B H 0.019538 0.280231 0.551969 0.145 Uiso 1 1 calc R U . . .
H18C H 0.033470 0.244835 0.428708 0.145 Uiso 1 1 calc R U . . .
C19 C 0.3213(7) 0.5172(2) 0.5668(6) 0.0566(14) Uani 1 1 d . . . . .
H19A H 0.420134 0.526648 0.634980 0.085 Uiso 1 1 calc R U . . .
H19B H 0.276824 0.544446 0.497269 0.085 Uiso 1 1 calc R U . . .
H19C H 0.263054 0.510380 0.623245 0.085 Uiso 1 1 calc R U . . .
S1 S 0.32879(12) 0.46160(4) 0.46370(12) 0.0350(2) Uani 1 1 d . . . . .
C21 C 0.1361(6) 0.4522(2) 0.3480(6) 0.0549(13) Uani 1 1 d . . . . .
H21A H 0.124026 0.422929 0.285553 0.082 Uiso 1 1 calc R U . . .
H21B H 0.083507 0.447345 0.411091 0.082 Uiso 1 1 calc R U . . .
H21C H 0.097277 0.481411 0.285115 0.082 Uiso 1 1 calc R U . . .
B3 B 0.6510(5) 0.34877(18) 0.7729(6) 0.0350(10) Uani 1 1 d . . . . .
H3 H 0.596406 0.311564 0.746499 0.042 Uiso 1 1 calc R U . . .
B4 B 0.8298(6) 0.3593(2) 0.7730(7) 0.0442(13) Uani 1 1 d . . . . .
H4 H 0.891320 0.328982 0.746185 0.053 Uiso 1 1 calc R U . . .
B5 B 0.8369(5) 0.4230(2) 0.7155(7) 0.0422(12) Uani 1 1 d . . . . .
H5 H 0.903131 0.433533 0.652321 0.051 Uiso 1 1 calc R U . . .
B6 B 0.6643(5) 0.45124(18) 0.6788(6) 0.0339(10) Uani 1 1 d . . . . .
H6 H 0.618386 0.480341 0.590618 0.041 Uiso 1 1 calc R U . . .
B7 B 0.6298(6) 0.3900(2) 0.9075(5) 0.0394(11) Uani 1 1 d . . . . .
H7 H 0.562262 0.379647 0.969437 0.047 Uiso 1 1 calc R U . . .
B8 B 0.8053(6) 0.3610(2) 0.9440(7) 0.0477(13) Uani 1 1 d . . . . .
H8 H 0.852544 0.331477 1.030591 0.057 Uiso 1 1 calc R U . . .
B9 B 0.9188(6) 0.4067(2) 0.9099(7) 0.0506(15) Uani 1 1 d . . . . .
H9 H 1.039942 0.407006 0.974891 0.061 Uiso 1 1 calc R U . . .
B10 B 0.8151(6) 0.4635(2) 0.8508(7) 0.0436(12) Uani 1 1 d . . . . .
H10 H 0.868385 0.500952 0.877217 0.052 Uiso 1 1 calc R U . . .
B11 B 0.6361(6) 0.45278(19) 0.8473(6) 0.0375(11) Uani 1 1 d . . . . .
H11 H 0.570962 0.482996 0.869477 0.045 Uiso 1 1 calc R U . . .
B12 B 0.7956(6) 0.4258(2) 0.9918(6) 0.0468(13) Uani 1 1 d . . . . .
H12 H 0.836547 0.438614 1.109884 0.056 Uiso 1 1 calc R U . . .
B13 B 0.5925(6) 0.36872(19) 0.4758(6) 0.0355(10) Uani 1 1 d . . . . .
B14 B 0.3841(5) 0.40158(17) 0.6039(5) 0.0286(10) Uani 1 1 d . . . . .

loop_
_atom_site_aniso_label
_atom_site_aniso_U_11
_atom_site_aniso_U_22
_atom_site_aniso_U_33
_atom_site_aniso_U_23
_atom_site_aniso_U_13
_atom_site_aniso_U_12
Br1 0.0606(4) 0.1293(6) 0.0586(4) -0.0281(4) 0.0429(3) -0.0275(4)
Br2 0.0371(2) 0.0631(3) 0.0422(2) -0.0062(2) 0.02417(19) -0.0032(2)
C1 0.0226(19) 0.036(2) 0.030(2) 0.0035(17) 0.0085(17) 0.0025(16)
C2 0.026(2) 0.031(2) 0.0222(19) 0.0007(14) 0.0069(15) -0.0002(14)
C11 0.031(2) 0.035(2) 0.0236(19) -0.0013(15) 0.0055(16) 0.0034(16)
C12 0.035(2) 0.041(2) 0.036(2) -0.0080(18) 0.0072(18) 0.0054(19)
C13 0.054(3) 0.058(3) 0.031(3) -0.002(2) 0.006(2) 0.013(2)
C14 0.055(4) 0.093(4) 0.045(3) -0.021(3) -0.001(3) 0.018(3)
C15 0.0223(19) 0.035(2) 0.027(2) 0.0002(16) 0.0047(16) -0.0027(16)
C16 0.031(2) 0.053(3) 0.047(3) -0.015(2) 0.013(2) -0.012(2)
C17 0.071(4) 0.047(3) 0.083(4) -0.009(3) 0.046(3) -0.016(3)
C18 0.102(6) 0.082(5) 0.139(7) -0.026(5) 0.083(6) -0.040(4)
C19 0.075(4) 0.043(3) 0.048(3) 0.004(2) 0.022(3) 0.021(3)
S1 0.0304(5) 0.0417(5) 0.0288(5) 0.0042(4) 0.0080(4) 0.0102(4)
C21 0.033(2) 0.071(3) 0.046(3) 0.011(2) 0.002(2) 0.017(2)
B3 0.027(2) 0.037(2) 0.032(2) 0.0068(19) 0.0022(19) 0.0018(19)
B4 0.023(2) 0.049(3) 0.046(3) 0.002(2) -0.001(2) 0.007(2)
B5 0.022(2) 0.053(3) 0.046(3) 0.002(2) 0.008(2) -0.007(2)
B6 0.029(2) 0.034(2) 0.036(2) 0.0021(19) 0.010(2) -0.0061(18)
B7 0.037(3) 0.048(3) 0.023(2) 0.005(2) 0.002(2) -0.005(2)
B8 0.033(3) 0.048(3) 0.043(3) 0.009(2) -0.004(2) 0.003(2)
B9 0.027(3) 0.058(3) 0.048(3) 0.007(2) -0.004(2) 0.002(2)
B10 0.028(3) 0.045(3) 0.047(3) -0.004(2) 0.005(2) -0.008(2)
B11 0.035(3) 0.039(3) 0.031(2) -0.0076(19) 0.005(2) -0.003(2)
B12 0.036(3) 0.056(3) 0.033(3) 0.000(2) -0.002(2) -0.005(2)
B13 0.030(2) 0.044(3) 0.034(3) 0.000(2) 0.015(2) 0.005(2)
B14 0.024(2) 0.035(2) 0.026(2) 0.0022(17) 0.0109(19) 0.0033(17)

loop_
_atom_type_symbol
_atom_type_description
_atom_type_scat_dispersion_real
_atom_type_scat_dispersion_imag
_atom_type_scat_source
C C 0.0033 0.0016 'International Tables Vol C Tables 4.2.6.8 and 6.1.1.4'
H H 0.0000 0.0000 'International Tables Vol C Tables 4.2.6.8 and 6.1.1.4'
B B 0.0013 0.0007 'International Tables Vol C Tables 4.2.6.8 and 6.1.1.4'
S S 0.1246 0.1234 'International Tables Vol C Tables 4.2.6.8 and 6.1.1.4'
Br Br -0.2901 2.4595 'International Tables Vol C Tables 4.2.6.8 and 6.1.1.4'

loop_
_geom_angle_atom_site_label_1
_geom_angle_atom_site_label_2
_geom_angle_atom_site_label_3
_geom_angle
_geom_angle_site_symmetry_1
_geom_angle_site_symmetry_3
_geom_angle_publ_flag
B13 C1 C2 113.3(3) . . ?
B13 C1 B6 119.1(3) . . ?
C2 C1 B6 62.2(2) . . ?
B13 C1 B3 113.2(4) . . ?
C2 C1 B3 61.4(3) . . ?
B6 C1 B3 113.7(3) . . ?
B13 C1 B4 122.5(4) . . ?
C2 C1 B4 111.6(4) . . ?
B6 C1 B4 112.6(3) . . ?
B3 C1 B4 62.4(3) . . ?
B13 C1 B5 126.4(4) . . ?
C2 C1 B5 111.4(3) . . ?
B6 C1 B5 61.3(3) . . ?
B3 C1 B5 113.3(3) . . ?
B4 C1 B5 62.0(3) . . ?
B14 C2 C1 114.1(3) . . ?
B14 C2 B11 125.6(3) . . ?
C1 C2 B11 110.0(3) . . ?
B14 C2 B7 124.7(4) . . ?
C1 C2 B7 110.4(3) . . ?
B11 C2 B7 61.9(3) . . ?
B14 C2 B3 115.7(3) . . ?
C1 C2 B3 61.3(3) . . ?
B11 C2 B3 112.6(3) . . ?
B7 C2 B3 61.9(3) . . ?
B14 C2 B6 117.5(3) . . ?
C1 C2 B6 60.5(3) . . ?
B11 C2 B6 61.6(3) . . ?
B7 C2 B6 112.1(3) . . ?
B3 C2 B6 112.1(3) . . ?
C15 C11 C12 121.0(4) . . ?
C15 C11 B13 119.8(4) . . ?
C12 C11 B13 119.2(4) . . ?
C13 C12 C11 112.6(4) . . ?
C13 C12 H12A 109.1 . . ?
C11 C12 H12A 109.1 . . ?
C13 C12 H12B 109.1 . . ?
C11 C12 H12B 109.1 . . ?
H12A C12 H12B 107.8 . . ?
C14 C13 C12 112.3(5) . . ?
C14 C13 H13A 109.1 . . ?
C12 C13 H13A 109.1 . . ?
C14 C13 H13B 109.1 . . ?
C12 C13 H13B 109.1 . . ?
H13A C13 H13B 107.9 . . ?
C13 C14 H14A 109.5 . . ?
C13 C14 H14B 109.5 . . ?
H14A C14 H14B 109.5 . . ?
C13 C14 H14C 109.5 . . ?
H14A C14 H14C 109.5 . . ?
H14B C14 H14C 109.5 . . ?
C11 C15 C16 121.6(4) . . ?
C11 C15 B14 120.2(4) . . ?
C16 C15 B14 118.2(4) . . ?
C15 C16 C17 109.7(4) . . ?
C15 C16 H16A 109.7 . . ?
C17 C16 H16A 109.7 . . ?
C15 C16 H16B 109.7 . . ?
C17 C16 H16B 109.7 . . ?
H16A C16 H16B 108.2 . . ?
C18 C17 C16 111.6(6) . . ?
C18 C17 H17A 109.3 . . ?
C16 C17 H17A 109.3 . . ?
C18 C17 H17B 109.3 . . ?
C16 C17 H17B 109.3 . . ?
H17A C17 H17B 108.0 . . ?
C17 C18 H18A 109.5 . . ?
C17 C18 H18B 109.5 . . ?
H18A C18 H18B 109.5 . . ?
C17 C18 H18C 109.5 . . ?
H18A C18 H18C 109.5 . . ?
H18B C18 H18C 109.5 . . ?
S1 C19 H19A 109.5 . . ?
S1 C19 H19B 109.5 . . ?
H19A C19 H19B 109.5 . . ?
S1 C19 H19C 109.5 . . ?
H19A C19 H19C 109.5 . . ?
H19B C19 H19C 109.5 . . ?
C21 S1 C19 100.8(3) . . ?
C21 S1 B14 103.9(2) . . ?
C19 S1 B14 109.3(2) . . ?
S1 C21 H21A 109.5 . . ?
S1 C21 H21B 109.5 . . ?
H21A C21 H21B 109.5 . . ?
S1 C21 H21C 109.5 . . ?
H21A C21 H21C 109.5 . . ?
H21B C21 H21C 109.5 . . ?
C1 B3 C2 57.3(2) . . ?
C1 B3 B8 105.1(4) . . ?
C2 B3 B8 106.0(3) . . ?
C1 B3 B7 105.0(3) . . ?
C2 B3 B7 59.0(3) . . ?
B8 B3 B7 60.8(3) . . ?
C1 B3 B4 58.8(3) . . ?
C2 B3 B4 105.4(3) . . ?
B8 B3 B4 59.9(3) . . ?
B7 B3 B4 108.5(4) . . ?
C1 B3 H3 124.6 . . ?
C2 B3 H3 123.9 . . ?
B8 B3 H3 122.3 . . ?
B7 B3 H3 121.7 . . ?
B4 B3 H3 122.0 . . ?
C1 B4 B8 104.7(4) . . ?
C1 B4 B9 104.9(4) . . ?
B8 B4 B9 59.9(4) . . ?
C1 B4 B5 59.3(3) . . ?
B8 B4 B5 107.9(4) . . ?
B9 B4 B5 59.8(3) . . ?
C1 B4 B3 58.8(3) . . ?
B8 B4 B3 59.4(3) . . ?
B9 B4 B3 107.3(4) . . ?
B5 B4 B3 108.2(4) . . ?
C1 B4 H4 124.3 . . ?
B8 B4 H4 122.7 . . ?
B9 B4 H4 122.7 . . ?
B5 B4 H4 121.2 . . ?
B3 B4 H4 121.8 . . ?
C1 B5 B6 58.7(2) . . ?
C1 B5 B10 104.4(4) . . ?
B6 B5 B10 59.5(3) . . ?
C1 B5 B9 104.5(4) . . ?
B6 B5 B9 107.5(4) . . ?
B10 B5 B9 60.0(3) . . ?
C1 B5 B4 58.7(3) . . ?
B6 B5 B4 107.8(4) . . ?
B10 B5 B4 107.9(4) . . ?
B9 B5 B4 59.9(3) . . ?
C1 B5 H5 124.8 . . ?
B6 B5 H5 121.8 . . ?
B10 B5 H5 122.6 . . ?
B9 B5 H5 122.5 . . ?
B4 B5 H5 121.5 . . ?
C1 B6 C2 57.3(2) . . ?
C1 B6 B10 106.4(3) . . ?
C2 B6 B10 105.9(3) . . ?
C1 B6 B5 60.0(3) . . ?
C2 B6 B5 106.4(3) . . ?
B10 B6 B5 60.7(3) . . ?
C1 B6 B11 104.8(3) . . ?
C2 B6 B11 58.4(3) . . ?
B10 B6 B11 60.6(3) . . ?
B5 B6 B11 109.2(4) . . ?
C1 B6 H6 123.9 . . ?
C2 B6 H6 124.1 . . ?
B10 B6 H6 121.9 . . ?
B5 B6 H6 120.8 . . ?
B11 B6 H6 122.1 . . ?
C2 B7 B11 58.6(3) . . ?
C2 B7 B12 105.2(4) . . ?
B11 B7 B12 60.1(3) . . ?
C2 B7 B3 59.1(3) . . ?
B11 B7 B3 107.6(4) . . ?
B12 B7 B3 107.6(4) . . ?
C2 B7 B8 104.8(4) . . ?
B11 B7 B8 107.8(4) . . ?
B12 B7 B8 60.2(3) . . ?
B3 B7 B8 59.2(3) . . ?
C2 B7 H7 124.3 . . ?
B11 B7 H7 121.6 . . ?
B12 B7 H7 122.2 . . ?
B3 B7 H7 121.9 . . ?
B8 B7 H7 122.6 . . ?
B3 B8 B9 108.5(4) . . ?
B3 B8 B4 60.7(3) . . ?
B9 B8 B4 60.1(4) . . ?
B3 B8 B12 107.6(4) . . ?
B9 B8 B12 59.9(3) . . ?
B4 B8 B12 108.0(4) . . ?
B3 B8 B7 60.0(3) . . ?
B9 B8 B7 107.8(4) . . ?
B4 B8 B7 108.5(4) . . ?
B12 B8 B7 59.4(3) . . ?
B3 B8 H8 121.4 . . ?
B9 B8 H8 121.6 . . ?
B4 B8 H8 121.3 . . ?
B12 B8 H8 122.2 . . ?
B7 B8 H8 121.9 . . ?
B8 B9 B10 108.2(4) . . ?
B8 B9 B4 60.0(3) . . ?
B10 B9 B4 108.2(4) . . ?
B8 B9 B5 108.4(4) . . ?
B10 B9 B5 60.0(3) . . ?
B4 B9 B5 60.3(3) . . ?
B8 B9 B12 60.5(4) . . ?
B10 B9 B12 59.6(3) . . ?
B4 B9 B12 108.4(4) . . ?
B5 B9 B12 108.0(4) . . ?
B8 B9 H9 121.4 . . ?
B10 B9 H9 121.8 . . ?
B4 B9 H9 121.5 . . ?
B5 B9 H9 121.5 . . ?
B12 B9 H9 121.6 . . ?
B6 B10 B12 108.2(4) . . ?
B6 B10 B9 107.7(4) . . ?
B12 B10 B9 60.2(4) . . ?
B6 B10 B5 59.8(3) . . ?
B12 B10 B5 108.4(4) . . ?
B9 B10 B5 59.9(3) . . ?
B6 B10 B11 60.1(3) . . ?
B12 B10 B11 60.1(3) . . ?
B9 B10 B11 108.0(4) . . ?
B5 B10 B11 108.1(3) . . ?
B6 B10 H10 121.8 . . ?
B12 B10 H10 121.4 . . ?
B9 B10 H10 121.9 . . ?
B5 B10 H10 121.6 . . ?
B11 B10 H10 121.7 . . ?
C2 B11 B7 59.5(3) . . ?
C2 B11 B6 60.0(3) . . ?
B7 B11 B6 108.9(4) . . ?
C2 B11 B12 105.9(4) . . ?
B7 B11 B12 60.1(3) . . ?
B6 B11 B12 107.2(4) . . ?
C2 B11 B10 106.1(4) . . ?
B7 B11 B10 108.2(4) . . ?
B6 B11 B10 59.2(3) . . ?
B12 B11 B10 59.7(3) . . ?
C2 B11 H11 123.2 . . ?
B7 B11 H11 121.0 . . ?
B6 B11 H11 121.6 . . ?
B12 B11 H11 122.6 . . ?
B10 B11 H11 122.4 . . ?
B10 B12 B11 60.3(3) . . ?
B10 B12 B7 108.5(4) . . ?
B11 B12 B7 59.8(3) . . ?
B10 B12 B9 60.1(3) . . ?
B11 B12 B9 108.1(4) . . ?
B7 B12 B9 108.3(4) . . ?
B10 B12 B8 107.8(4) . . ?
B11 B12 B8 107.8(4) . . ?
B7 B12 B8 60.4(3) . . ?
B9 B12 B8 59.5(4) . . ?
B10 B12 H12 121.5 . . ?
B11 B12 H12 121.8 . . ?
B7 B12 H12 121.4 . . ?
B9 B12 H12 121.7 . . ?
B8 B12 H12 122.0 . . ?
C11 B13 C1 121.7(4) . . ?
C11 B13 Br1 121.4(3) . . ?
C1 B13 Br1 116.8(3) . . ?
C15 B14 C2 114.9(3) . . ?
C15 B14 S1 100.4(3) . . ?
C2 B14 S1 109.1(3) . . ?
C15 B14 Br2 115.1(3) . . ?
C2 B14 Br2 110.4(3) . . ?
S1 B14 Br2 106.0(2) . . ?

loop_
_geom_bond_atom_site_label_1
_geom_bond_atom_site_label_2
_geom_bond_distance
_geom_bond_site_symmetry_2
_geom_bond_publ_flag
Br1 B13 1.917(5) . ?
Br2 B14 2.025(5) . ?
C1 B13 1.564(7) . ?
C1 C2 1.656(6) . ?
C1 B6 1.713(6) . ?
C1 B3 1.725(6) . ?
C1 B4 1.724(6) . ?
C1 B5 1.736(6) . ?
C2 B14 1.619(6) . ?
C2 B11 1.711(6) . ?
C2 B7 1.726(6) . ?
C2 B3 1.728(6) . ?
C2 B6 1.741(6) . ?
C11 C15 1.357(6) . ?
C11 C12 1.532(6) . ?
C11 B13 1.535(7) . ?
C12 C13 1.520(6) . ?
C12 H12A 0.9700 . ?
C12 H12B 0.9700 . ?
C13 C14 1.518(8) . ?
C13 H13A 0.9700 . ?
C13 H13B 0.9700 . ?
C14 H14A 0.9600 . ?
C14 H14B 0.9600 . ?
C14 H14C 0.9600 . ?
C15 C16 1.510(6) . ?
C15 B14 1.603(6) . ?
C16 C17 1.535(8) . ?
C16 H16A 0.9700 . ?
C16 H16B 0.9700 . ?
C17 C18 1.520(9) . ?
C17 H17A 0.9700 . ?
C17 H17B 0.9700 . ?
C18 H18A 0.9600 . ?
C18 H18B 0.9600 . ?
C18 H18C 0.9600 . ?
C19 S1 1.797(5) . ?
C19 H19A 0.9600 . ?
C19 H19B 0.9600 . ?
C19 H19C 0.9600 . ?
S1 C21 1.786(5) . ?
S1 B14 2.014(5) . ?
C21 H21A 0.9600 . ?
C21 H21B 0.9600 . ?
C21 H21C 0.9600 . ?
B3 B8 1.762(7) . ?
B3 B7 1.777(8) . ?
B3 B4 1.786(8) . ?
B3 H3 1.1000 . ?
B4 B8 1.772(9) . ?
B4 B9 1.774(8) . ?
B4 B5 1.782(8) . ?
B4 H4 1.1000 . ?
B5 B6 1.758(7) . ?
B5 B10 1.774(9) . ?
B5 B9 1.772(8) . ?
B5 H5 1.1000 . ?
B6 B10 1.752(7) . ?
B6 B11 1.768(7) . ?
B6 H6 1.1000 . ?
B7 B11 1.768(7) . ?
B7 B12 1.773(7) . ?
B7 B8 1.791(8) . ?
B7 H7 1.1000 . ?
B8 B9 1.769(9) . ?
B8 B12 1.787(8) . ?
B8 H8 1.1000 . ?
B9 B10 1.774(8) . ?
B9 B12 1.776(10) . ?
B9 H9 1.1000 . ?
B10 B12 1.766(8) . ?
B10 B11 1.777(8) . ?
B10 H10 1.1000 . ?
B11 B12 1.773(7) . ?
B11 H11 1.1000 . ?
B12 H12 1.1000 . ?
